data_4113016
loop_
_publ_author_name
'Xin Zhang'
'Zi-Chen Li'
'Kai-Bo Li'
'Fu-Sheng Du'
'Fu-Mian Li'

_publ_section_title
;
 Multi-Maleimides Bearing Electron-Donating Chromophores: Reversible
 Fluorescence and Aggregation Behavior
;
_journal_name_full 'Journal of the American Chemical Society'
_journal_page_first 12200
_journal_page_last 12201
_journal_paper_doi 10.1021/ja0487527
_journal_volume 126
_journal_year 2004
_chemical_formula_sum 'C30 H18 N4 O6'
_chemical_formula_weight 530.48
_chemical_name_systematic
; 
 ? 
;
_space_group_IT_number 60
_symmetry_cell_setting orthorhombic
_symmetry_space_group_name_Hall '-P 2n 2ab'
_symmetry_space_group_name_H-M 'P b c n'
_atom_sites_solution_hydrogens
;
                                  hydrogen atoms are generated by HFIX
                                  instructions
;
_atom_sites_solution_primary direct
_atom_sites_solution_secondary difmap
_audit_creation_method SHELXL-97
_cell_angle_alpha 90.00
_cell_angle_beta 90.00
_cell_angle_gamma 90.00
_cell_formula_units_Z 4
_cell_length_a 15.195(3)
_cell_length_b 12.410(3)
_cell_length_c 12.884(3)
_cell_measurement_reflns_used 12502
_cell_measurement_temperature 293(2)
_cell_measurement_theta_max 25.03
_cell_measurement_theta_min 2.64
_cell_volume 2429.5(9)
_computing_cell_refinement
;
                                   Molecular Structure Corporation (1994)
                                   MSC/AFC Diffractometer Control Software
                                   MSC, 3200 Research Forest Drive, The
                                   Woodlands, TX 77381 USA.
;
_computing_data_collection
;
                                   Molecular Structure Corporation (1994)
                                   MSC/AFC Diffractometer Control Software
                                   SC, 3200 Research Forest Drive, The
                                   Woodlands, TX 77381, USA.
;
_computing_data_reduction
;
                                   Sheldrick, G. M. (1998) SHELXS98, Program
                                   for the Solution of Crystal Structure,
                                   University of Gottingen, Germany.
;
_computing_molecular_graphics
;
                                   Interactive Molecular Graphics XP, Virsion
                                   4.2 for MSDOS (1990), Siemens Analytical
                                   X-ray Instruments Inc., Madison, Wisconsin,
                                   USA.
;
_computing_publication_material
;
                                   Sheldrick, G. M. (1998) SHELXL98, Program
                                   for the refinement of Crystal Structure,
                                   University of Gottingen, Germany.
;
_computing_structure_refinement
;
                                   Sheldrick, G. M. (1998) SHELXL98, Program
                                   for the Refinement of Crystal Structure,
                                   University of Gottingen, Germany.
;
_computing_structure_solution
;
                                   Sheldrick, G. M. (1998) SHELXS98, Program
                                   for the Solution of Crystal Structure,
                                   University of Gottingen, Germany.
;
_diffrn_ambient_temperature 293(2)
_diffrn_detector_area_resol_mean '100x100 microns'
_diffrn_measured_fraction_theta_full 0.997
_diffrn_measured_fraction_theta_max 0.997
_diffrn_measurement_device_type 'Rigaku RAXIS RAPID IP'
_diffrn_measurement_method Oscillation
_diffrn_radiation_monochromator graphite
_diffrn_radiation_source 'fine-focus sealed tube'
_diffrn_radiation_type MoK\a
_diffrn_radiation_wavelength 0.71073
_diffrn_reflns_av_R_equivalents 0.0376
_diffrn_reflns_av_sigmaI/netI 0.0796
_diffrn_reflns_limit_h_max 18
_diffrn_reflns_limit_h_min -18
_diffrn_reflns_limit_k_max 14
_diffrn_reflns_limit_k_min -14
_diffrn_reflns_limit_l_max 15
_diffrn_reflns_limit_l_min -15
_diffrn_reflns_number 12502
_diffrn_reflns_theta_full 25.03
_diffrn_reflns_theta_max 25.03
_diffrn_reflns_theta_min 2.64
_exptl_absorpt_coefficient_mu 0.104
_exptl_absorpt_correction_T_max 0.992
_exptl_absorpt_correction_T_min 0.974
_exptl_absorpt_correction_type empirical
_exptl_crystal_density_diffrn 1.450
_exptl_crystal_description Block
_exptl_crystal_F_000 1096
_exptl_crystal_size_max 0.25
_exptl_crystal_size_mid 0.20
_exptl_crystal_size_min 0.08
_refine_diff_density_max 0.176
_refine_diff_density_min -0.150
_refine_diff_density_rms 0.031
_refine_ls_extinction_coef 0.00102(11)
_refine_ls_extinction_expression Fc^*^=kFc[1+0.001xFc^2^\l^3^/sin(2\q)]^-1/4^
_refine_ls_extinction_method SHELXL
_refine_ls_goodness_of_fit_ref 0.937
_refine_ls_hydrogen_treatment
;
                                  hydrogen coordinates ride on the coordinates
                                  of the previous atom, the isotropic U values
                                  are 1.2 OR 1.5 time over the U values of the
                                  previous atom.
;
_refine_ls_matrix_type full
_refine_ls_number_parameters 184
_refine_ls_number_reflns 2141
_refine_ls_number_restraints 0
_refine_ls_restrained_S_all 0.937
_refine_ls_R_factor_all 0.0944
_refine_ls_R_factor_gt 0.0372
_refine_ls_shift/su_max 0.000
_refine_ls_shift/su_mean 0.000
_refine_ls_structure_factor_coef Fsqd
_refine_ls_weighting_details 'calc w=1/[\s^2^(Fo^2^)+(0.0107P)^2^+0.0000P] where P=(Fo^2^+2Fc^2^)/3'
_refine_ls_weighting_scheme calc
_refine_ls_wR_factor_gt 0.0494
_refine_ls_wR_factor_ref 0.0531
_reflns_number_gt 986
_reflns_number_total 2141
_reflns_threshold_expression >2sigma(I)
_cod_data_source_file ja0487527si20040726_063019.cif
_cod_data_source_block a
_cod_original_cell_volume 2429.7(8)
_cod_database_code 4113016

loop_
_symmetry_equiv_pos_as_xyz
'x, y, z'
'-x+1/2, -y+1/2, z+1/2'
'-x, y, -z+1/2'
'x+1/2, -y+1/2, -z'
'-x, -y, -z'
'x-1/2, y-1/2, -z-1/2'
'x, -y, z-1/2'
'-x-1/2, y-1/2, z'

loop_
_atom_site_label
_atom_site_type_symbol
_atom_site_fract_x
_atom_site_fract_y
_atom_site_fract_z
_atom_site_U_iso_or_equiv
_atom_site_adp_type
_atom_site_occupancy
_atom_site_symmetry_multiplicity
_atom_site_calc_flag
_atom_site_refinement_flags
O1 O 0.32574(10) 0.15093(12) 0.45520(12) 0.0685(5) Uani 1 1 d .
O2 O 0.12369(11) -0.09875(12) 0.54628(12) 0.0762(6) Uani 1 1 d .
O3 O -0.14610(10) 0.81861(13) 0.70855(13) 0.0709(6) Uani 1 1 d .
N1 N 0.0000 0.33401(19) 0.7500 0.0444(7) Uani 1 2 d S
N2 N 0.21040(12) 0.04935(16) 0.51531(13) 0.0476(5) Uani 1 1 d .
N3 N 0.0000 0.7867(2) 0.7500 0.0465(7) Uani 1 2 d S
C1 C 0.05677(14) 0.27144(16) 0.68389(18) 0.0387(6) Uani 1 1 d .
C2 C 0.14632(14) 0.26468(17) 0.70264(16) 0.0516(7) Uani 1 1 d .
H2 H 0.1723 0.3079 0.7530 0.062 Uiso 1 1 calc R
C3 C 0.19729(14) 0.19276(17) 0.64558(17) 0.0524(7) Uani 1 1 d .
H3 H 0.2573 0.1872 0.6590 0.063 Uiso 1 1 calc R
C4 C 0.15993(15) 0.12997(18) 0.56965(17) 0.0445(6) Uani 1 1 d .
C5 C 0.07139(14) 0.14125(17) 0.54755(16) 0.0470(7) Uani 1 1 d .
H5 H 0.0461 0.1010 0.4945 0.056 Uiso 1 1 calc R
C6 C 0.02044(14) 0.21217(16) 0.60409(17) 0.0454(6) Uani 1 1 d .
H6 H -0.0389 0.2201 0.5882 0.055 Uiso 1 1 calc R
C7 C 0.28721(17) 0.0656(2) 0.46099(18) 0.0551(7) Uani 1 1 d .
C8 C 0.31186(16) -0.03681(19) 0.41332(18) 0.0634(8) Uani 1 1 d .
H8 H 0.3604 -0.0483 0.3707 0.076 Uiso 1 1 calc R
C9 C 0.25471(17) -0.10880(19) 0.44044(17) 0.0608(7) Uani 1 1 d .
H9 H 0.2558 -0.1810 0.4212 0.073 Uiso 1 1 calc R
C10 C 0.18728(16) -0.0575(2) 0.50722(19) 0.0546(7) Uani 1 1 d .
C11 C 0.0000 0.4460(2) 0.7500 0.0379(8) Uani 1 2 d S
C12 C 0.04239(12) 0.50297(16) 0.67139(16) 0.0439(6) Uani 1 1 d .
H12 H 0.0712 0.4661 0.6186 0.053 Uiso 1 1 calc R
C13 C 0.04151(13) 0.61534(16) 0.67203(16) 0.0449(6) Uani 1 1 d .
H13 H 0.0694 0.6530 0.6190 0.054 Uiso 1 1 calc R
C14 C 0.0000 0.6712(2) 0.7500 0.0405(9) Uani 1 2 d S
C15 C -0.07366(17) 0.85063(18) 0.72940(19) 0.0528(7) Uani 1 1 d .
C16 C -0.04246(12) 0.96385(13) 0.7391(2) 0.0586(8) Uani 1 1 d .
H16 H -0.0773 1.0249 0.7310 0.070 Uiso 1 1 calc R

loop_
_atom_site_aniso_label
_atom_site_aniso_U_11
_atom_site_aniso_U_22
_atom_site_aniso_U_33
_atom_site_aniso_U_23
_atom_site_aniso_U_13
_atom_site_aniso_U_12
O1 0.0635(13) 0.0629(11) 0.0791(13) 0.0021(11) 0.0090(11) -0.0059(11)
O2 0.0731(14) 0.0654(12) 0.0901(14) -0.0172(11) 0.0168(11) -0.0091(11)
O3 0.0524(11) 0.0723(13) 0.0879(14) 0.0072(10) 0.0008(11) 0.0050(10)
N1 0.0474(18) 0.0319(16) 0.0540(19) 0.000 0.0146(17) 0.000
N2 0.0430(13) 0.0412(13) 0.0585(13) -0.0083(11) 0.0136(11) -0.0035(12)
N3 0.0383(17) 0.0335(16) 0.068(2) 0.000 0.0042(18) 0.000
C1 0.0401(16) 0.0319(13) 0.0441(15) 0.0017(13) 0.0085(14) -0.0001(13)
C2 0.0437(15) 0.0574(16) 0.0536(17) -0.0160(14) -0.0020(14) -0.0055(14)
C3 0.0355(14) 0.0599(16) 0.0619(17) -0.0114(14) 0.0016(14) -0.0006(14)
C4 0.0442(16) 0.0440(15) 0.0452(16) -0.0041(13) 0.0019(15) 0.0020(14)
C5 0.0461(16) 0.0472(16) 0.0477(16) -0.0084(13) -0.0022(14) -0.0003(14)
C6 0.0385(15) 0.0454(14) 0.0524(15) 0.0013(13) -0.0021(14) 0.0058(13)
C7 0.0552(18) 0.0511(18) 0.0589(17) 0.0117(17) -0.0049(15) -0.0100(16)
C8 0.0626(18) 0.0535(17) 0.0741(18) -0.0073(16) 0.0279(17) 0.0052(15)
C9 0.0642(18) 0.0440(16) 0.0743(18) -0.0145(15) 0.0147(18) 0.0077(15)
C10 0.0421(16) 0.0514(17) 0.070(2) -0.0061(16) 0.0116(15) -0.0137(16)
C11 0.0375(19) 0.0356(18) 0.041(2) 0.000 0.0032(19) 0.000
C12 0.0499(15) 0.0357(13) 0.0460(15) -0.0022(12) 0.0097(14) 0.0010(15)
C13 0.0438(15) 0.0423(14) 0.0487(15) 0.0042(13) 0.0100(15) -0.0034(14)
C14 0.045(2) 0.0292(19) 0.047(2) 0.000 0.003(2) 0.000
C15 0.0576(17) 0.0484(15) 0.0522(17) 0.0050(14) 0.0184(17) 0.0038(15)
C16 0.0793(19) 0.0295(11) 0.0669(17) 0.0012(15) 0.017(2) 0.0057(12)

loop_
_atom_type_symbol
_atom_type_description
_atom_type_scat_dispersion_real
_atom_type_scat_dispersion_imag
_atom_type_scat_source
C C 0.0033 0.0016 'International Tables Vol C Tables 4.2.6.8 and 6.1.1.4'
H H 0.0000 0.0000 'International Tables Vol C Tables 4.2.6.8 and 6.1.1.4'
N N 0.0061 0.0033 'International Tables Vol C Tables 4.2.6.8 and 6.1.1.4'
O O 0.0106 0.0060 'International Tables Vol C Tables 4.2.6.8 and 6.1.1.4'

loop_
_geom_angle_atom_site_label_1
_geom_angle_atom_site_label_2
_geom_angle_atom_site_label_3
_geom_angle
_geom_angle_site_symmetry_1
_geom_angle_site_symmetry_3
C11 N1 C1 122.64(12) . .
C11 N1 C1 122.64(11) . 3_556
C1 N1 C1 114.7(2) . 3_556
C7 N2 C10 108.6(2) . .
C7 N2 C4 126.6(2) . .
C10 N2 C4 124.7(2) . .
C15 N3 C15 110.8(3) 3_556 .
C15 N3 C14 124.58(14) 3_556 .
C15 N3 C14 124.58(14) . .
C6 C1 C2 119.4(2) . .
C6 C1 N1 119.27(19) . .
C2 C1 N1 121.2(2) . .
C1 C2 C3 119.6(2) . .
C4 C3 C2 120.7(2) . .
C3 C4 C5 119.4(2) . .
C3 C4 N2 121.3(2) . .
C5 C4 N2 119.2(2) . .
C6 C5 C4 120.1(2) . .
C1 C6 C5 120.6(2) . .
O1 C7 N2 124.7(3) . .
O1 C7 C8 127.6(3) . .
N2 C7 C8 107.7(2) . .
C9 C8 C7 108.4(2) . .
C8 C9 C10 108.9(2) . .
O2 C10 N2 125.7(2) . .
O2 C10 C9 128.0(2) . .
N2 C10 C9 106.4(2) . .
N1 C11 C12 120.48(14) . 3_556
N1 C11 C12 120.48(14) . .
C12 C11 C12 119.0(3) 3_556 .
C11 C12 C13 119.9(2) . .
C14 C13 C12 120.9(2) . .
C13 C14 C13 119.4(3) . 3_556
C13 C14 N3 120.29(14) . .
C13 C14 N3 120.29(14) 3_556 .
O3 C15 N3 126.1(2) . .
O3 C15 C16 128.6(2) . .
N3 C15 C16 105.4(2) . .
C16 C16 C15 109.21(13) 3_556 .

loop_
_geom_bond_atom_site_label_1
_geom_bond_atom_site_label_2
_geom_bond_distance
_geom_bond_site_symmetry_2
O1 C7 1.213(2) .
O2 C10 1.204(2) .
O3 C15 1.201(2) .
N1 C11 1.390(3) .
N1 C1 1.440(2) .
N1 C1 1.440(2) 3_556
N2 C7 1.376(2) .
N2 C10 1.376(2) .
N2 C4 1.442(2) .
N3 C15 1.397(2) 3_556
N3 C15 1.397(2) .
N3 C14 1.434(3) .
C1 C6 1.380(2) .
C1 C2 1.385(2) .
C2 C3 1.392(2) .
C3 C4 1.374(2) .
C4 C5 1.382(3) .
C5 C6 1.380(2) .
C7 C8 1.460(3) .
C8 C9 1.294(3) .
C9 C10 1.482(3) .
C11 C12 1.393(2) 3_556
C11 C12 1.393(2) .
C12 C13 1.395(2) .
C13 C14 1.374(2) .
C14 C13 1.374(2) 3_556
C15 C16 1.488(3) .
C16 C16 1.321(4) 3_556

loop_
_geom_torsion_atom_site_label_1
_geom_torsion_atom_site_label_2
_geom_torsion_atom_site_label_3
_geom_torsion_atom_site_label_4
_geom_torsion
_geom_torsion_site_symmetry_1
_geom_torsion_site_symmetry_4
C11 N1 C1 C6 -111.53(17) . .
C1 N1 C1 C6 68.47(17) 3_556 .
C11 N1 C1 C2 72.3(2) . .
C1 N1 C1 C2 -107.7(2) 3_556 .
C6 C1 C2 C3 -4.4(3) . .
N1 C1 C2 C3 171.74(18) . .
C1 C2 C3 C4 1.2(3) . .
C2 C3 C4 C5 2.2(3) . .
C2 C3 C4 N2 -175.24(19) . .
C7 N2 C4 C3 -56.2(3) . .
C10 N2 C4 C3 125.8(2) . .
C7 N2 C4 C5 126.3(2) . .
C10 N2 C4 C5 -51.7(3) . .
C3 C4 C5 C6 -2.4(3) . .
N2 C4 C5 C6 175.09(17) . .
C2 C1 C6 C5 4.3(3) . .
N1 C1 C6 C5 -171.98(18) . .
C4 C5 C6 C1 -0.8(3) . .
C10 N2 C7 O1 -178.2(2) . .
C4 N2 C7 O1 3.5(4) . .
C10 N2 C7 C8 1.9(3) . .
C4 N2 C7 C8 -176.4(2) . .
O1 C7 C8 C9 178.4(3) . .
N2 C7 C8 C9 -1.7(3) . .
C7 C8 C9 C10 0.8(3) . .
C7 N2 C10 O2 179.5(2) . .
C4 N2 C10 O2 -2.1(4) . .
C7 N2 C10 C9 -1.4(3) . .
C4 N2 C10 C9 176.89(18) . .
C8 C9 C10 O2 179.3(3) . .
C8 C9 C10 N2 0.3(3) . .
C1 N1 C11 C12 -167.09(15) . 3_556
C1 N1 C11 C12 12.91(15) 3_556 3_556
C1 N1 C11 C12 12.91(15) . .
C1 N1 C11 C12 -167.09(15) 3_556 .
N1 C11 C12 C13 179.67(14) . .
C12 C11 C12 C13 -0.33(14) 3_556 .
C11 C12 C13 C14 0.7(3) . .
C12 C13 C14 C13 -0.33(15) . 3_556
C12 C13 C14 N3 179.67(15) . .
C15 N3 C14 C13 -71.22(16) 3_556 .
C15 N3 C14 C13 108.78(16) . .
C15 N3 C14 C13 108.78(16) 3_556 3_556
C15 N3 C14 C13 -71.22(16) . 3_556
C15 N3 C15 O3 179.6(3) 3_556 .
C14 N3 C15 O3 -0.4(3) . .
C15 N3 C15 C16 -0.48(13) 3_556 .
C14 N3 C15 C16 179.52(13) . .
O3 C15 C16 C16 -178.7(3) . 3_556
N3 C15 C16 C16 1.4(4) . 3_556
